data_4037473
loop_
_publ_author_name
'Lin, Chen'
'Shen, Yangyong'
'Huang, Bo'
'Liu, Yu'
'Cui, Sunliang'

_publ_section_title
;
 Synthesis of Amides and Nitriles from Vinyl Azides and p-Quinone
 Methides.
;
_journal_issue 7
_journal_name_full 'The Journal of organic chemistry'
_journal_page_first 3950
_journal_page_last 3956
_journal_paper_doi 10.1021/acs.joc.7b00145
_journal_volume 82
_journal_year 2017
_chemical_formula_moiety 'C26 H35 N O4'
_chemical_formula_sum 'C26 H35 N O4'
_chemical_formula_weight 425.55
_space_group_crystal_system monoclinic
_space_group_IT_number 14
_space_group_name_Hall '-P 2yn'
_space_group_name_H-M_alt 'P 1 21/n 1'
_atom_sites_solution_hydrogens geom
_atom_sites_solution_primary direct
_audit_creation_date 2016-05-24
_audit_creation_method
;
Olex2 1.2
(compiled 2016.02.19 svn.r3266 for OlexSys, GUI svn.r5155)
;
_cell_angle_alpha 90
_cell_angle_beta 110.019(3)
_cell_angle_gamma 90
_cell_formula_units_Z 4
_cell_length_a 14.837(2)
_cell_length_b 10.7069(16)
_cell_length_c 16.375(3)
_cell_measurement_reflns_used 2838
_cell_measurement_temperature 296(2)
_cell_measurement_theta_max 23.025
_cell_measurement_theta_min 2.317
_cell_volume 2444.1(7)
_computing_cell_refinement 'SAINT v8.34A (Bruker, 2013)'
_computing_data_reduction 'SAINT v8.34A (Bruker, 2013)'
_computing_molecular_graphics 'Olex2 (Dolomanov et al., 2009)'
_computing_publication_material 'Olex2 (Dolomanov et al., 2009)'
_computing_structure_refinement 'ShelXL (Sheldrick, 2015)'
_computing_structure_solution 'ShelXT (Sheldrick, 2015)'
_diffrn_ambient_temperature 296.15
_diffrn_measured_fraction_theta_full 1.000
_diffrn_measured_fraction_theta_max 0.996
_diffrn_measurement_device_type 'CCD area detector'
_diffrn_measurement_method 'phi and omega scans'
_diffrn_radiation_monochromator graphite
_diffrn_radiation_type MoK\a
_diffrn_radiation_wavelength 0.71073
_diffrn_reflns_av_R_equivalents 0.0384
_diffrn_reflns_av_unetI/netI 0.0429
_diffrn_reflns_Laue_measured_fraction_full 1.000
_diffrn_reflns_Laue_measured_fraction_max 0.996
_diffrn_reflns_limit_h_max 19
_diffrn_reflns_limit_h_min -18
_diffrn_reflns_limit_k_max 13
_diffrn_reflns_limit_k_min -13
_diffrn_reflns_limit_l_max 11
_diffrn_reflns_limit_l_min -21
_diffrn_reflns_number 17050
_diffrn_reflns_point_group_measured_fraction_full 1.000
_diffrn_reflns_point_group_measured_fraction_max 0.996
_diffrn_reflns_theta_full 26.000
_diffrn_reflns_theta_max 27.537
_diffrn_reflns_theta_min 1.601
_exptl_absorpt_coefficient_mu 0.077
_exptl_absorpt_correction_T_max 0.7456
_exptl_absorpt_correction_T_min 0.6699
_exptl_absorpt_correction_type multi-scan
_exptl_absorpt_process_details
;
SADABS-2012/1 (Bruker,2012) was used for absorption correction.
wR2(int) was 0.0589 before and 0.0427 after correction.
The Ratio of minimum to maximum transmission is 0.8985.
The \l/2 correction factor is 0.0015.
;
_exptl_crystal_colour colourless
_exptl_crystal_colour_primary colourless
_exptl_crystal_density_diffrn 1.156
_exptl_crystal_description block
_exptl_crystal_F_000 920
_exptl_crystal_size_max 0.2
_exptl_crystal_size_mid 0.18
_exptl_crystal_size_min 0.16
_refine_diff_density_max 0.198
_refine_diff_density_min -0.173
_refine_diff_density_rms 0.035
_refine_ls_extinction_method none
_refine_ls_goodness_of_fit_ref 1.023
_refine_ls_hydrogen_treatment constr
_refine_ls_matrix_type full
_refine_ls_number_parameters 290
_refine_ls_number_reflns 5616
_refine_ls_number_restraints 0
_refine_ls_restrained_S_all 1.023
_refine_ls_R_factor_all 0.0955
_refine_ls_R_factor_gt 0.0465
_refine_ls_shift/su_max 0.000
_refine_ls_shift/su_mean 0.000
_refine_ls_structure_factor_coef Fsqd
_refine_ls_weighting_details 'w=1/[\s^2^(Fo^2^)+(0.0571P)^2^+0.3151P] where P=(Fo^2^+2Fc^2^)/3'
_refine_ls_weighting_scheme calc
_refine_ls_wR_factor_gt 0.1123
_refine_ls_wR_factor_ref 0.1380
_reflns_Friedel_coverage 0.000
_reflns_number_gt 3245
_reflns_number_total 5616
_reflns_threshold_expression 'I > 2\s(I)'
_cod_data_source_file jo7b00145_si_003.cif
_cod_data_source_block a
_cod_original_cell_volume 2444.2(6)
_cod_database_code 4037473
_shelx_space_group_comment
;
The symmetry employed for this shelxl refinement is uniquely defined
by the following loop, which should always be used as a source of
symmetry information in preference to the above space-group names.
They are only intended as comments.
;
_olex2_refinement_description
;
1. Fixed Uiso
 At 1.2 times of:
  All C(H) groups, All C(H,H) groups
 At 1.5 times of:
  All C(H,H,H) groups, All O(H) groups
2.a Ternary CH refined with riding coordinates:
 C10(H10)
2.b Secondary CH2 refined with riding coordinates:
 C11(H11A,H11B)
2.c Aromatic/amide H refined with riding coordinates:
 C14(H14), C15(H15), C6(H6), C5(H5)
2.d Idealised Me refined as rotating group:
 C26(H26A,H26B,H26C), C21(H21A,H21B,H21C), C25(H25A,H25B,H25C), C24(H24A,H24B,
 H24C), C22(H22A,H22B,H22C), C20(H20A,H20B,H20C), C2(H2A,H2B,H2C), C9(H9A,H9B,
 H9C), C1(H1A,H1B,H1C)
2.e Idealised tetrahedral OH refined as rotating group:
 O1(H1)
;
_shelx_shelxl_version_number 2014/7
_olex2_submission_special_instructions 'No special instructions were received'

loop_
_space_group_symop_operation_xyz
'x, y, z'
'-x+1/2, y+1/2, -z+1/2'
'-x, -y, -z'
'x-1/2, -y-1/2, z-1/2'

loop_
_atom_site_label
_atom_site_type_symbol
_atom_site_fract_x
_atom_site_fract_y
_atom_site_fract_z
_atom_site_U_iso_or_equiv
_atom_site_adp_type
_atom_site_occupancy
_atom_site_site_symmetry_order
_atom_site_calc_flag
_atom_site_refinement_flags_posn
O2 O 0.39630(10) 0.67059(12) 0.48263(9) 0.0584(4) Uani 1 1 d .
O1 O 0.64123(10) 0.82061(11) 0.88888(9) 0.0613(4) Uani 1 1 d .
H1 H 0.6483 0.8966 0.8918 0.092 Uiso 1 1 calc GR
O4 O 0.23579(11) 0.23267(12) 0.54692(10) 0.0666(4) Uani 1 1 d .
O3 O 0.32177(11) 0.22954(13) 0.43356(11) 0.0721(5) Uani 1 1 d .
C14 C 0.45991(11) 0.63199(14) 0.73246(11) 0.0356(4) Uani 1 1 d .
H14 H 0.4442 0.5481 0.7213 0.043 Uiso 1 1 calc R
C8 C 0.31350(11) 0.56421(15) 0.56025(11) 0.0357(4) Uani 1 1 d .
C13 C 0.40158(11) 0.72109(15) 0.67825(11) 0.0350(4) Uani 1 1 d .
C15 C 0.42512(11) 0.84567(14) 0.69580(11) 0.0370(4) Uani 1 1 d .
H15 H 0.3871 0.9058 0.6589 0.044 Uiso 1 1 calc R
C17 C 0.50310(12) 0.88467(14) 0.76628(11) 0.0359(4) Uani 1 1 d .
C16 C 0.54080(11) 0.66289(14) 0.80269(11) 0.0342(4) Uani 1 1 d .
C10 C 0.30934(11) 0.68732(15) 0.60470(11) 0.0374(4) Uani 1 1 d .
H10 H 0.2979 0.7529 0.5606 0.045 Uiso 1 1 calc R
C18 C 0.56090(11) 0.79100(15) 0.81845(11) 0.0374(4) Uani 1 1 d .
C7 C 0.35725(12) 0.56027(16) 0.49814(11) 0.0401(4) Uani 1 1 d .
C6 C 0.27346(12) 0.45334(15) 0.57742(11) 0.0405(4) Uani 1 1 d .
H6 H 0.2443 0.4538 0.6195 0.049 Uiso 1 1 calc R
C4 C 0.27561(13) 0.34331(16) 0.53432(12) 0.0444(4) Uani 1 1 d .
C23 C 0.52234(12) 1.02549(15) 0.78625(12) 0.0437(4) Uani 1 1 d .
N1 N 0.19790(13) 0.90971(18) 0.69479(12) 0.0679(5) Uani 1 1 d .
C19 C 0.60438(12) 0.56147(15) 0.86155(12) 0.0423(4) Uani 1 1 d .
C3 C 0.32117(13) 0.34207(16) 0.47298(13) 0.0466(5) Uani 1 1 d .
C5 C 0.36148(13) 0.44968(17) 0.45503(12) 0.0479(5) Uani 1 1 d .
H5 H 0.3917 0.4485 0.4138 0.057 Uiso 1 1 calc R
C12 C 0.20931(13) 0.81446(19) 0.66948(12) 0.0484(5) Uani 1 1 d .
C11 C 0.22449(13) 0.69019(17) 0.63829(13) 0.0474(5) Uani 1 1 d .
H11A H 0.1667 0.6647 0.5919 0.057 Uiso 1 1 calc R
H11B H 0.2361 0.6305 0.6854 0.057 Uiso 1 1 calc R
C26 C 0.44427(15) 1.10616(17) 0.72272(15) 0.0633(6) Uani 1 1 d .
H26A H 0.4428 1.0909 0.6645 0.095 Uiso 1 1 calc GR
H26B H 0.4579 1.1927 0.7368 0.095 Uiso 1 1 calc GR
H26C H 0.3831 1.0854 0.7271 0.095 Uiso 1 1 calc GR
C21 C 0.56830(16) 0.42997(17) 0.83102(15) 0.0651(6) Uani 1 1 d .
H21A H 0.5055 0.4188 0.8346 0.098 Uiso 1 1 calc GR
H21B H 0.6114 0.3696 0.8674 0.098 Uiso 1 1 calc GR
H21C H 0.5652 0.4189 0.7719 0.098 Uiso 1 1 calc GR
C25 C 0.61838(14) 1.06528(17) 0.77816(16) 0.0617(6) Uani 1 1 d .
H25A H 0.6694 1.0173 0.8178 0.093 Uiso 1 1 calc GR
H25B H 0.6291 1.1524 0.7919 0.093 Uiso 1 1 calc GR
H25C H 0.6167 1.0510 0.7198 0.093 Uiso 1 1 calc GR
C24 C 0.52073(17) 1.05515(19) 0.87800(14) 0.0660(6) Uani 1 1 d .
H24A H 0.4629 1.0227 0.8838 0.099 Uiso 1 1 calc GR
H24B H 0.5230 1.1440 0.8865 0.099 Uiso 1 1 calc GR
H24C H 0.5752 1.0173 0.9208 0.099 Uiso 1 1 calc GR
C22 C 0.60291(19) 0.5753(2) 0.95425(14) 0.0719(6) Uani 1 1 d .
H22A H 0.6234 0.6579 0.9752 0.108 Uiso 1 1 calc GR
H22B H 0.6455 0.5150 0.9914 0.108 Uiso 1 1 calc GR
H22C H 0.5389 0.5615 0.9542 0.108 Uiso 1 1 calc GR
C20 C 0.70798(15) 0.5695(2) 0.86284(17) 0.0725(7) Uani 1 1 d .
H20A H 0.7091 0.5563 0.8052 0.109 Uiso 1 1 calc GR
H20B H 0.7461 0.5066 0.9011 0.109 Uiso 1 1 calc GR
H20C H 0.7337 0.6506 0.8831 0.109 Uiso 1 1 calc GR
C2 C 0.17661(19) 0.2340(2) 0.59820(15) 0.0738(7) Uani 1 1 d .
H2A H 0.1234 0.2892 0.5726 0.111 Uiso 1 1 calc GR
H2B H 0.2129 0.2625 0.6557 0.111 Uiso 1 1 calc GR
H2C H 0.1532 0.1512 0.6013 0.111 Uiso 1 1 calc GR
C9 C 0.41701(17) 0.6823(2) 0.40442(15) 0.0705(6) Uani 1 1 d .
H9A H 0.3611 0.6609 0.3559 0.106 Uiso 1 1 calc GR
H9B H 0.4687 0.6271 0.4063 0.106 Uiso 1 1 calc GR
H9C H 0.4353 0.7669 0.3983 0.106 Uiso 1 1 calc GR
C1 C 0.3665(2) 0.2234(2) 0.3700(2) 0.0997(10) Uani 1 1 d .
H1A H 0.3349 0.2795 0.3233 0.150 Uiso 1 1 calc GR
H1B H 0.3622 0.1397 0.3479 0.150 Uiso 1 1 calc GR
H1C H 0.4327 0.2467 0.3957 0.150 Uiso 1 1 calc GR

loop_
_atom_site_aniso_label
_atom_site_aniso_U_11
_atom_site_aniso_U_22
_atom_site_aniso_U_33
_atom_site_aniso_U_23
_atom_site_aniso_U_13
_atom_site_aniso_U_12
O2 0.0717(9) 0.0493(8) 0.0646(9) -0.0022(7) 0.0368(8) -0.0152(7)
O1 0.0538(8) 0.0403(7) 0.0640(9) -0.0058(7) -0.0133(7) -0.0074(6)
O4 0.0898(11) 0.0413(7) 0.0847(11) -0.0150(7) 0.0505(10) -0.0216(7)
O3 0.0877(11) 0.0543(8) 0.0938(12) -0.0335(8) 0.0561(10) -0.0203(7)
C14 0.0362(9) 0.0288(8) 0.0406(10) -0.0023(7) 0.0118(8) -0.0036(7)
C8 0.0314(9) 0.0356(9) 0.0345(9) -0.0022(7) 0.0039(7) -0.0018(7)
C13 0.0323(9) 0.0334(8) 0.0384(9) -0.0035(7) 0.0109(8) -0.0022(7)
C15 0.0347(9) 0.0312(8) 0.0435(10) 0.0015(7) 0.0112(8) 0.0020(7)
C17 0.0349(9) 0.0290(8) 0.0435(10) -0.0031(7) 0.0129(8) -0.0021(7)
C16 0.0342(9) 0.0312(8) 0.0374(9) 0.0001(7) 0.0125(8) 0.0005(6)
C10 0.0365(9) 0.0354(9) 0.0372(9) -0.0004(7) 0.0086(8) -0.0007(7)
C18 0.0337(9) 0.0337(9) 0.0410(10) -0.0033(7) 0.0078(8) -0.0039(7)
C7 0.0344(9) 0.0420(10) 0.0406(10) 0.0003(8) 0.0088(8) -0.0052(7)
C6 0.0431(10) 0.0401(9) 0.0386(10) -0.0048(8) 0.0144(8) -0.0054(7)
C4 0.0448(10) 0.0388(10) 0.0488(11) -0.0060(8) 0.0148(9) -0.0087(8)
C23 0.0410(10) 0.0289(8) 0.0576(12) -0.0051(8) 0.0123(9) -0.0031(7)
N1 0.0794(13) 0.0605(11) 0.0718(13) -0.0050(10) 0.0362(11) 0.0139(9)
C19 0.0412(10) 0.0333(9) 0.0467(11) 0.0060(8) 0.0078(8) 0.0022(7)
C3 0.0458(11) 0.0428(10) 0.0513(11) -0.0141(9) 0.0167(9) -0.0071(8)
C5 0.0464(11) 0.0550(11) 0.0459(11) -0.0084(9) 0.0205(9) -0.0060(9)
C12 0.0446(11) 0.0551(12) 0.0485(11) -0.0022(10) 0.0196(9) 0.0037(9)
C11 0.0414(10) 0.0499(11) 0.0505(11) -0.0061(9) 0.0154(9) -0.0033(8)
C26 0.0613(13) 0.0307(10) 0.0862(16) -0.0024(10) 0.0100(12) 0.0034(9)
C21 0.0701(14) 0.0335(10) 0.0728(15) 0.0067(10) 0.0002(12) 0.0043(9)
C25 0.0554(13) 0.0403(10) 0.0890(17) -0.0023(11) 0.0241(12) -0.0107(9)
C24 0.0767(15) 0.0495(12) 0.0732(16) -0.0178(11) 0.0273(13) 0.0001(10)
C22 0.0962(18) 0.0633(14) 0.0499(13) 0.0131(11) 0.0166(13) 0.0035(12)
C20 0.0487(12) 0.0585(13) 0.1040(19) 0.0178(13) 0.0178(13) 0.0139(10)
C2 0.109(2) 0.0545(13) 0.0737(15) -0.0090(12) 0.0515(16) -0.0292(12)
C9 0.0803(16) 0.0761(15) 0.0675(15) 0.0155(13) 0.0414(14) -0.0058(12)
C1 0.123(2) 0.0835(17) 0.132(3) -0.0566(18) 0.095(2) -0.0350(16)

loop_
_atom_type_symbol
_atom_type_description
_atom_type_scat_dispersion_real
_atom_type_scat_dispersion_imag
_atom_type_scat_source
C C 0.0033 0.0016 'International Tables Vol C Tables 4.2.6.8 and 6.1.1.4'
H H 0.0000 0.0000 'International Tables Vol C Tables 4.2.6.8 and 6.1.1.4'
N N 0.0061 0.0033 'International Tables Vol C Tables 4.2.6.8 and 6.1.1.4'
O O 0.0106 0.0060 'International Tables Vol C Tables 4.2.6.8 and 6.1.1.4'

loop_
_geom_angle_atom_site_label_1
_geom_angle_atom_site_label_2
_geom_angle_atom_site_label_3
_geom_angle
C7 O2 C9 118.45(15)
C18 O1 H1 109.5
C4 O4 C2 118.05(15)
C3 O3 C1 117.96(16)
C13 C14 H14 118.7
C13 C14 C16 122.66(15)
C16 C14 H14 118.7
C7 C8 C10 119.08(14)
C7 C8 C6 117.45(15)
C6 C8 C10 123.46(15)
C14 C13 C10 122.51(14)
C15 C13 C14 118.20(15)
C15 C13 C10 119.15(14)
C13 C15 H15 118.6
C13 C15 C17 122.77(15)
C17 C15 H15 118.6
C15 C17 C18 116.91(14)
C15 C17 C23 120.59(14)
C18 C17 C23 122.49(15)
C14 C16 C18 116.91(14)
C14 C16 C19 121.37(14)
C18 C16 C19 121.71(15)
C8 C10 C13 114.33(13)
C8 C10 H10 107.1
C8 C10 C11 111.21(13)
C13 C10 H10 107.1
C13 C10 C11 109.64(14)
C11 C10 H10 107.1
O1 C18 C17 121.12(14)
O1 C18 C16 116.37(14)
C17 C18 C16 122.50(15)
O2 C7 C8 116.30(15)
O2 C7 C5 122.80(16)
C8 C7 C5 120.90(15)
C8 C6 H6 118.8
C4 C6 C8 122.44(16)
C4 C6 H6 118.8
O4 C4 C6 125.08(16)
O4 C4 C3 116.23(15)
C6 C4 C3 118.69(16)
C26 C23 C17 111.33(15)
C26 C23 C25 107.06(16)
C26 C23 C24 106.55(16)
C25 C23 C17 111.18(14)
C25 C23 C24 110.54(17)
C24 C23 C17 110.04(15)
C21 C19 C16 111.94(15)
C21 C19 C22 106.90(16)
C21 C19 C20 107.08(16)
C22 C19 C16 109.76(15)
C20 C19 C16 111.44(14)
C20 C19 C22 109.58(18)
O3 C3 C4 115.64(16)
O3 C3 C5 124.28(17)
C5 C3 C4 120.08(16)
C7 C5 H5 119.8
C3 C5 C7 120.41(17)
C3 C5 H5 119.8
N1 C12 C11 179.0(2)
C10 C11 H11A 109.1
C10 C11 H11B 109.1
C12 C11 C10 112.59(15)
C12 C11 H11A 109.1
C12 C11 H11B 109.1
H11A C11 H11B 107.8
C23 C26 H26A 109.5
C23 C26 H26B 109.5
C23 C26 H26C 109.5
H26A C26 H26B 109.5
H26A C26 H26C 109.5
H26B C26 H26C 109.5
C19 C21 H21A 109.5
C19 C21 H21B 109.5
C19 C21 H21C 109.5
H21A C21 H21B 109.5
H21A C21 H21C 109.5
H21B C21 H21C 109.5
C23 C25 H25A 109.5
C23 C25 H25B 109.5
C23 C25 H25C 109.5
H25A C25 H25B 109.5
H25A C25 H25C 109.5
H25B C25 H25C 109.5
C23 C24 H24A 109.5
C23 C24 H24B 109.5
C23 C24 H24C 109.5
H24A C24 H24B 109.5
H24A C24 H24C 109.5
H24B C24 H24C 109.5
C19 C22 H22A 109.5
C19 C22 H22B 109.5
C19 C22 H22C 109.5
H22A C22 H22B 109.5
H22A C22 H22C 109.5
H22B C22 H22C 109.5
C19 C20 H20A 109.5
C19 C20 H20B 109.5
C19 C20 H20C 109.5
H20A C20 H20B 109.5
H20A C20 H20C 109.5
H20B C20 H20C 109.5
O4 C2 H2A 109.5
O4 C2 H2B 109.5
O4 C2 H2C 109.5
H2A C2 H2B 109.5
H2A C2 H2C 109.5
H2B C2 H2C 109.5
O2 C9 H9A 109.5
O2 C9 H9B 109.5
O2 C9 H9C 109.5
H9A C9 H9B 109.5
H9A C9 H9C 109.5
H9B C9 H9C 109.5
O3 C1 H1A 109.5
O3 C1 H1B 109.5
O3 C1 H1C 109.5
H1A C1 H1B 109.5
H1A C1 H1C 109.5
H1B C1 H1C 109.5

loop_
_geom_bond_atom_site_label_1
_geom_bond_atom_site_label_2
_geom_bond_distance
O2 C7 1.377(2)
O2 C9 1.421(2)
O1 H1 0.8200
O1 C18 1.382(2)
O4 C4 1.370(2)
O4 C2 1.408(2)
O3 C3 1.368(2)
O3 C1 1.414(3)
C14 H14 0.9300
C14 C13 1.386(2)
C14 C16 1.388(2)
C8 C10 1.517(2)
C8 C7 1.382(2)
C8 C6 1.398(2)
C13 C15 1.384(2)
C13 C10 1.525(2)
C15 H15 0.9300
C15 C17 1.389(2)
C17 C18 1.403(2)
C17 C23 1.549(2)
C16 C18 1.409(2)
C16 C19 1.541(2)
C10 H10 0.9800
C10 C11 1.537(2)
C7 C5 1.391(2)
C6 H6 0.9300
C6 C4 1.379(2)
C4 C3 1.390(3)
C23 C26 1.531(3)
C23 C25 1.536(3)
C23 C24 1.544(3)
N1 C12 1.135(2)
C19 C21 1.528(2)
C19 C22 1.533(3)
C19 C20 1.532(3)
C3 C5 1.375(2)
C5 H5 0.9300
C12 C11 1.470(3)
C11 H11A 0.9700
C11 H11B 0.9700
C26 H26A 0.9600
C26 H26B 0.9600
C26 H26C 0.9600
C21 H21A 0.9600
C21 H21B 0.9600
C21 H21C 0.9600
C25 H25A 0.9600
C25 H25B 0.9600
C25 H25C 0.9600
C24 H24A 0.9600
C24 H24B 0.9600
C24 H24C 0.9600
C22 H22A 0.9600
C22 H22B 0.9600
C22 H22C 0.9600
C20 H20A 0.9600
C20 H20B 0.9600
C20 H20C 0.9600
C2 H2A 0.9600
C2 H2B 0.9600
C2 H2C 0.9600
C9 H9A 0.9600
C9 H9B 0.9600
C9 H9C 0.9600
C1 H1A 0.9600
C1 H1B 0.9600
C1 H1C 0.9600

loop_
_geom_torsion_atom_site_label_1
_geom_torsion_atom_site_label_2
_geom_torsion_atom_site_label_3
_geom_torsion_atom_site_label_4
_geom_torsion
O2 C7 C5 C3 -179.93(17)
O4 C4 C3 O3 -0.9(3)
O4 C4 C3 C5 178.74(17)
O3 C3 C5 C7 179.80(18)
C14 C13 C15 C17 -1.5(2)
C14 C13 C10 C8 -34.8(2)
C14 C13 C10 C11 90.88(18)
C14 C16 C18 O1 179.57(15)
C14 C16 C18 C17 -0.2(2)
C14 C16 C19 C21 1.4(2)
C14 C16 C19 C22 -117.09(18)
C14 C16 C19 C20 121.33(18)
C8 C10 C11 C12 -171.10(15)
C8 C7 C5 C3 0.6(3)
C8 C6 C4 O4 -178.46(17)
C8 C6 C4 C3 1.5(3)
C13 C14 C16 C18 1.3(2)
C13 C14 C16 C19 -179.78(15)
C13 C15 C17 C18 2.5(2)
C13 C15 C17 C23 -176.05(15)
C13 C10 C11 C12 61.47(19)
C15 C13 C10 C8 149.77(15)
C15 C13 C10 C11 -84.56(18)
C15 C17 C18 O1 178.60(16)
C15 C17 C18 C16 -1.6(2)
C15 C17 C23 C26 2.5(2)
C15 C17 C23 C25 -116.75(19)
C15 C17 C23 C24 120.45(18)
C16 C14 C13 C15 -0.5(2)
C16 C14 C13 C10 -176.01(15)
C10 C8 C7 O2 1.4(2)
C10 C8 C7 C5 -179.14(15)
C10 C8 C6 C4 178.01(16)
C10 C13 C15 C17 174.14(15)
C18 C17 C23 C26 -175.93(16)
C18 C17 C23 C25 64.8(2)
C18 C17 C23 C24 -58.0(2)
C18 C16 C19 C21 -179.73(17)
C18 C16 C19 C22 61.7(2)
C18 C16 C19 C20 -59.8(2)
C7 C8 C10 C13 -80.42(19)
C7 C8 C10 C11 154.74(15)
C7 C8 C6 C4 -0.7(3)
C6 C8 C10 C13 100.89(18)
C6 C8 C10 C11 -23.9(2)
C6 C8 C7 O2 -179.85(15)
C6 C8 C7 C5 -0.4(2)
C6 C4 C3 O3 179.15(17)
C6 C4 C3 C5 -1.2(3)
C4 C3 C5 C7 0.2(3)
C23 C17 C18 O1 -2.9(3)
C23 C17 C18 C16 176.92(16)
C19 C16 C18 O1 0.7(2)
C19 C16 C18 C17 -179.11(15)
C2 O4 C4 C6 9.5(3)
C2 O4 C4 C3 -170.45(19)
C9 O2 C7 C8 -162.19(17)
C9 O2 C7 C5 18.3(3)
C1 O3 C3 C4 179.4(2)
C1 O3 C3 C5 -0.2(3)
